data_7126985
loop_
_publ_author_name
'Zhang, Jiayong'
'Hao, Jiahang'
'Huang, Zhiqiang'
'Han, Jie'
'He, Zhengjie'

_publ_section_title
;
 P<sup>III</sup>-Mediated intramolecular cyclopropanation and metal-free
 synthesis of cyclopropane-fused heterocycles.
;
_journal_issue 70
_journal_name_full 'Chemical communications (Cambridge, England)'
_journal_page_first 10251
_journal_page_last 10254
_journal_paper_doi 10.1039/d0cc04086j
_journal_volume 56
_journal_year 2020
_chemical_formula_sum 'C18 H22 O5'
_chemical_formula_weight 318.35
_space_group_crystal_system monoclinic
_space_group_IT_number 15
_space_group_name_Hall '-C 2yc'
_space_group_name_H-M_alt 'C 1 2/c 1'
_atom_sites_solution_hydrogens geom
_audit_creation_method SHELXL-2018/3
_audit_update_record
;
2019-08-16 deposited with the CCDC.	2020-07-22 downloaded from the CCDC.
;
_cell_angle_alpha 90
_cell_angle_beta 90.16(3)
_cell_angle_gamma 90
_cell_formula_units_Z 8
_cell_length_a 31.452(6)
_cell_length_b 5.5892(11)
_cell_length_c 19.232(4)
_cell_measurement_reflns_used 3260
_cell_measurement_temperature 113(2)
_cell_measurement_theta_max 27.8306
_cell_measurement_theta_min 2.1179
_cell_volume 3380.8(12)
_computing_cell_refinement crystalclear
_computing_data_collection crystalclear
_computing_data_reduction crystalclear
_computing_molecular_graphics 'Bruker SHELXTL'
_computing_publication_material 'Bruker SHELXTL'
_computing_structure_refinement 'SHELXL-97 (Sheldrick, 1997)'
_computing_structure_solution 'SHELXS-97 (Sheldrick, 1990)'
_diffrn_ambient_temperature 113(2)
_diffrn_measured_fraction_theta_full 0.998
_diffrn_measured_fraction_theta_max 0.997
_diffrn_measurement_device_type 'rigaku saturn'
_diffrn_measurement_method '\w scans'
_diffrn_radiation_type MoK\a
_diffrn_radiation_wavelength 0.71073
_diffrn_reflns_av_R_equivalents 0.0802
_diffrn_reflns_av_unetI/netI 0.0570
_diffrn_reflns_Laue_measured_fraction_full 0.998
_diffrn_reflns_Laue_measured_fraction_max 0.997
_diffrn_reflns_limit_h_max 40
_diffrn_reflns_limit_h_min -40
_diffrn_reflns_limit_k_max 7
_diffrn_reflns_limit_k_min -7
_diffrn_reflns_limit_l_max 25
_diffrn_reflns_limit_l_min -25
_diffrn_reflns_number 19193
_diffrn_reflns_point_group_measured_fraction_full 0.998
_diffrn_reflns_point_group_measured_fraction_max 0.997
_diffrn_reflns_theta_full 25.242
_diffrn_reflns_theta_max 27.837
_diffrn_reflns_theta_min 2.590
_diffrn_standards_decay_% 0
_diffrn_standards_interval_count 0
_diffrn_standards_interval_time 0
_diffrn_standards_number 0
_exptl_absorpt_coefficient_mu 0.091
_exptl_absorpt_correction_T_max 1
_exptl_absorpt_correction_T_min 0.7288
_exptl_absorpt_correction_type multi-scan
_exptl_absorpt_process_details crystalclear
_exptl_crystal_colour Colorless
_exptl_crystal_density_diffrn 1.251
_exptl_crystal_description Prism
_exptl_crystal_F_000 1360
_exptl_crystal_size_max 0.200
_exptl_crystal_size_mid 0.180
_exptl_crystal_size_min 0.120
_refine_diff_density_max 0.253
_refine_diff_density_min -0.244
_refine_diff_density_rms 0.051
_refine_ls_extinction_method none
_refine_ls_goodness_of_fit_ref 1.097
_refine_ls_hydrogen_treatment constr
_refine_ls_matrix_type full
_refine_ls_number_parameters 213
_refine_ls_number_reflns 4017
_refine_ls_number_restraints 0
_refine_ls_restrained_S_all 1.097
_refine_ls_R_factor_all 0.0968
_refine_ls_R_factor_gt 0.0649
_refine_ls_shift/su_max 0.001
_refine_ls_shift/su_mean 0.000
_refine_ls_structure_factor_coef Fsqd
_refine_ls_weighting_details 'w=1/[\s^2^(Fo^2^)+(0.0648P)^2^+0.7523P] where P=(Fo^2^+2Fc^2^)/3'
_refine_ls_weighting_scheme calc
_refine_ls_wR_factor_gt 0.1375
_refine_ls_wR_factor_ref 0.1525
_reflns_Friedel_coverage 0.000
_reflns_number_gt 2862
_reflns_number_total 4017
_reflns_threshold_expression 'I > 2\s(I)'
_cod_data_source_file d0cc04086j2.cif
_cod_data_source_block R20180905D1
_cod_depositor_comments
;
The following automatic conversions were performed:

data item '_exptl_absorpt_correction_type' value 'MULTI-SCAN' was
changed to 'multi-scan' in accordance with the
/home/data/users/saulius/crontab/automatic-downloads/rss-feeds/RSC/lib/dictionaries/cif_core.dic
dictionary named 'cif_core.dic' version 2.4.2 last updated on
2011-04-26.

Automatic conversion script
Id: cif_fix_values 7556 2019-12-06 15:28:31Z antanas 

 Adding full bibliography for 7126985--7126988.cif.
;
_cod_original_sg_symbol_H-M 'C 2/c'
_cod_database_code 7126985
_shelx_shelxl_version_number 2018/3
_shelx_space_group_comment
;
The symmetry employed for this shelxl refinement is uniquely defined
by the following loop, which should always be used as a source of
symmetry information in preference to the above space-group names.
They are only intended as comments.
;
_shelx_estimated_absorpt_t_min 0.982
_shelx_estimated_absorpt_t_max 0.989

loop_
_space_group_symop_operation_xyz
'x, y, z'
'-x, y, -z+1/2'
'x+1/2, y+1/2, z'
'-x+1/2, y+1/2, -z+1/2'
'-x, -y, -z'
'x, -y, z-1/2'
'-x+1/2, -y+1/2, -z'
'x+1/2, -y+1/2, z-1/2'

loop_
_atom_site_label
_atom_site_type_symbol
_atom_site_fract_x
_atom_site_fract_y
_atom_site_fract_z
_atom_site_U_iso_or_equiv
_atom_site_adp_type
_atom_site_occupancy
_atom_site_site_symmetry_order
_atom_site_calc_flag
_atom_site_refinement_flags_posn
_atom_site_refinement_flags_adp
_atom_site_refinement_flags_occupancy
_atom_site_disorder_assembly
_atom_site_disorder_group
O1 O 0.05532(5) 1.2238(2) 0.15258(7) 0.0321(4) Uani 1 1 d . . . . .
O2 O 0.01624(5) 0.7810(2) 0.36429(7) 0.0315(4) Uani 1 1 d . . . . .
O3 O 0.05071(5) 1.0884(3) 0.41546(7) 0.0363(4) Uani 1 1 d . . . . .
O4 O 0.12885(5) 0.8203(2) 0.35522(7) 0.0315(4) Uani 1 1 d . . . . .
O5 O 0.15115(5) 1.2013(3) 0.36219(9) 0.0453(4) Uani 1 1 d . . . . .
C1 C 0.09063(6) 1.0759(3) 0.14752(10) 0.0270(4) Uani 1 1 d . . . . .
C2 C 0.10149(7) 0.9890(4) 0.08230(10) 0.0335(5) Uani 1 1 d . . . . .
H2 H 0.085012 1.031273 0.042685 0.040 Uiso 1 1 calc R U . . .
C3 C 0.13653(7) 0.8401(4) 0.07527(10) 0.0313(5) Uani 1 1 d . . . . .
H3 H 0.143323 0.778273 0.030654 0.038 Uiso 1 1 calc R U . . .
C4 C 0.16215(6) 0.7785(3) 0.13227(10) 0.0251(4) Uani 1 1 d . . . . .
C5 C 0.14969(6) 0.8634(3) 0.19727(10) 0.0241(4) Uani 1 1 d . . . . .
H5 H 0.166160 0.821568 0.236932 0.029 Uiso 1 1 calc R U . . .
C6 C 0.11386(6) 1.0076(3) 0.20613(10) 0.0237(4) Uani 1 1 d . . . . .
C7 C 0.09868(6) 1.0874(3) 0.27630(10) 0.0236(4) Uani 1 1 d . . . . .
C8 C 0.05107(6) 1.0469(3) 0.29132(10) 0.0241(4) Uani 1 1 d . . . . .
H8 H 0.033928 0.970786 0.253459 0.029 Uiso 1 1 calc R U . . .
C9 C 0.06845(6) 1.2934(3) 0.27672(11) 0.0284(5) Uani 1 1 d . . . . .
H9 H 0.070390 1.406080 0.316998 0.034 Uiso 1 1 calc R U . . .
C10 C 0.05904(7) 1.4018(4) 0.20642(11) 0.0341(5) Uani 1 1 d . . . . .
H10A H 0.032175 1.493707 0.209056 0.041 Uiso 1 1 calc R U . . .
H10B H 0.082070 1.514826 0.194167 0.041 Uiso 1 1 calc R U . . .
C11 C 0.20356(6) 0.6356(3) 0.12411(10) 0.0263(4) Uani 1 1 d . . . . .
C12 C 0.20108(9) 0.4612(5) 0.06311(13) 0.0540(7) Uani 1 1 d . . . . .
H12A H 0.197510 0.550829 0.019702 0.081 Uiso 1 1 calc R U . . .
H12B H 0.176805 0.353570 0.069518 0.081 Uiso 1 1 calc R U . . .
H12C H 0.227348 0.367130 0.060986 0.081 Uiso 1 1 calc R U . . .
C13 C 0.23959(8) 0.8126(4) 0.11109(17) 0.0567(8) Uani 1 1 d . . . . .
H13A H 0.233717 0.903063 0.068484 0.085 Uiso 1 1 calc R U . . .
H13B H 0.266413 0.725173 0.105952 0.085 Uiso 1 1 calc R U . . .
H13C H 0.241803 0.923220 0.150465 0.085 Uiso 1 1 calc R U . . .
C14 C 0.21425(9) 0.4901(5) 0.18922(13) 0.0554(8) Uani 1 1 d . . . . .
H14A H 0.239381 0.391145 0.180373 0.083 Uiso 1 1 calc R U . . .
H14B H 0.190125 0.386889 0.200976 0.083 Uiso 1 1 calc R U . . .
H14C H 0.220083 0.598996 0.228025 0.083 Uiso 1 1 calc R U . . .
C15 C 0.12904(6) 1.0505(3) 0.33633(10) 0.0263(4) Uani 1 1 d . . . . .
C16 C 0.15723(8) 0.7548(4) 0.41163(12) 0.0454(7) Uani 1 1 d . . . . .
H16A H 0.186530 0.795054 0.398970 0.068 Uiso 1 1 calc R U . . .
H16B H 0.155087 0.582441 0.420321 0.068 Uiso 1 1 calc R U . . .
H16C H 0.149260 0.842564 0.453738 0.068 Uiso 1 1 calc R U . . .
C17 C 0.03960(6) 0.9823(3) 0.36379(10) 0.0258(4) Uani 1 1 d . . . . .
C18 C 0.00570(8) 0.6876(4) 0.43271(11) 0.0420(6) Uani 1 1 d . . . . .
H18A H 0.031909 0.646241 0.457624 0.063 Uiso 1 1 calc R U . . .
H18B H -0.012004 0.544330 0.427590 0.063 Uiso 1 1 calc R U . . .
H18C H -0.009914 0.809227 0.458999 0.063 Uiso 1 1 calc R U . . .

loop_
_atom_site_aniso_label
_atom_site_aniso_U_11
_atom_site_aniso_U_22
_atom_site_aniso_U_33
_atom_site_aniso_U_23
_atom_site_aniso_U_13
_atom_site_aniso_U_12
O1 0.0264(8) 0.0347(8) 0.0353(8) 0.0086(7) -0.0011(6) 0.0060(6)
O2 0.0391(9) 0.0314(7) 0.0242(7) -0.0004(6) 0.0045(6) -0.0073(7)
O3 0.0379(9) 0.0411(9) 0.0297(8) -0.0094(7) -0.0003(7) -0.0036(7)
O4 0.0398(9) 0.0282(7) 0.0264(7) -0.0016(6) -0.0097(6) 0.0041(7)
O5 0.0370(10) 0.0385(9) 0.0604(11) -0.0087(8) -0.0203(8) -0.0049(8)
C1 0.0202(10) 0.0273(10) 0.0334(11) 0.0081(9) -0.0002(8) 0.0005(8)
C2 0.0319(12) 0.0445(12) 0.0239(10) 0.0108(9) -0.0041(8) 0.0022(10)
C3 0.0316(12) 0.0397(12) 0.0225(10) 0.0030(9) 0.0010(8) 0.0010(10)
C4 0.0253(11) 0.0243(9) 0.0256(10) 0.0014(8) 0.0016(8) -0.0042(8)
C5 0.0221(10) 0.0257(9) 0.0244(9) 0.0012(8) -0.0031(8) -0.0019(8)
C6 0.0231(10) 0.0231(9) 0.0247(9) 0.0015(8) -0.0004(8) -0.0027(8)
C7 0.0187(10) 0.0232(9) 0.0289(10) -0.0010(8) 0.0006(8) 0.0002(8)
C8 0.0196(10) 0.0271(10) 0.0256(10) 0.0006(8) -0.0019(8) 0.0002(8)
C9 0.0233(11) 0.0262(10) 0.0356(11) 0.0004(9) 0.0007(8) 0.0013(8)
C10 0.0279(12) 0.0285(10) 0.0459(13) 0.0051(10) 0.0021(9) 0.0049(9)
C11 0.0263(11) 0.0273(10) 0.0252(10) -0.0030(8) 0.0024(8) 0.0013(8)
C12 0.0525(17) 0.0580(16) 0.0516(15) -0.0257(13) -0.0083(13) 0.0152(14)
C13 0.0262(13) 0.0385(13) 0.105(2) -0.0003(14) 0.0100(14) 0.0016(11)
C14 0.0626(18) 0.0624(16) 0.0413(14) 0.0133(13) 0.0118(12) 0.0377(14)
C15 0.0201(10) 0.0291(10) 0.0296(10) -0.0059(9) -0.0013(8) 0.0017(8)
C16 0.0582(17) 0.0456(13) 0.0324(12) -0.0033(10) -0.0210(11) 0.0145(12)
C17 0.0210(10) 0.0276(10) 0.0287(10) -0.0029(8) 0.0004(8) 0.0037(8)
C18 0.0543(16) 0.0469(14) 0.0250(11) 0.0042(10) 0.0083(10) -0.0086(12)

loop_
_atom_type_symbol
_atom_type_description
_atom_type_scat_dispersion_real
_atom_type_scat_dispersion_imag
_atom_type_scat_source
C C 0.0033 0.0016 'International Tables Vol C Tables 4.2.6.8 and 6.1.1.4'
H H 0.0000 0.0000 'International Tables Vol C Tables 4.2.6.8 and 6.1.1.4'
O O 0.0106 0.0060 'International Tables Vol C Tables 4.2.6.8 and 6.1.1.4'

loop_
_geom_angle_atom_site_label_1
_geom_angle_atom_site_label_2
_geom_angle_atom_site_label_3
_geom_angle
_geom_angle_site_symmetry_1
_geom_angle_site_symmetry_3
_geom_angle_publ_flag
C1 O1 C10 113.47(16) . . ?
C17 O2 C18 115.67(16) . . ?
C15 O4 C16 116.31(17) . . ?
O1 C1 C2 118.06(18) . . ?
O1 C1 C6 121.59(18) . . ?
C2 C1 C6 120.30(19) . . ?
C3 C2 C1 119.67(19) . . ?
C3 C2 H2 120.2 . . ?
C1 C2 H2 120.2 . . ?
C2 C3 C4 121.74(19) . . ?
C2 C3 H3 119.1 . . ?
C4 C3 H3 119.1 . . ?
C5 C4 C3 117.07(19) . . ?
C5 C4 C11 120.60(17) . . ?
C3 C4 C11 122.25(17) . . ?
C4 C5 C6 122.33(18) . . ?
C4 C5 H5 118.8 . . ?
C6 C5 H5 118.8 . . ?
C1 C6 C5 118.72(18) . . ?
C1 C6 C7 118.56(18) . . ?
C5 C6 C7 122.71(17) . . ?
C9 C7 C6 116.00(17) . . ?
C9 C7 C15 120.16(17) . . ?
C6 C7 C15 116.40(16) . . ?
C9 C7 C8 59.58(13) . . ?
C6 C7 C8 115.87(16) . . ?
C15 C7 C8 116.67(16) . . ?
C17 C8 C9 119.07(17) . . ?
C17 C8 C7 116.75(16) . . ?
C9 C8 C7 58.59(12) . . ?
C17 C8 H8 116.6 . . ?
C9 C8 H8 116.6 . . ?
C7 C8 H8 116.6 . . ?
C7 C9 C8 61.83(13) . . ?
C7 C9 C10 115.33(17) . . ?
C8 C9 C10 117.58(17) . . ?
C7 C9 H9 116.9 . . ?
C8 C9 H9 116.9 . . ?
C10 C9 H9 116.9 . . ?
O1 C10 C9 112.43(16) . . ?
O1 C10 H10A 109.1 . . ?
C9 C10 H10A 109.1 . . ?
O1 C10 H10B 109.1 . . ?
C9 C10 H10B 109.1 . . ?
H10A C10 H10B 107.9 . . ?
C13 C11 C12 108.9(2) . . ?
C13 C11 C14 108.5(2) . . ?
C12 C11 C14 107.45(19) . . ?
C13 C11 C4 108.07(16) . . ?
C12 C11 C4 111.65(18) . . ?
C14 C11 C4 112.16(17) . . ?
C11 C12 H12A 109.5 . . ?
C11 C12 H12B 109.5 . . ?
H12A C12 H12B 109.5 . . ?
C11 C12 H12C 109.5 . . ?
H12A C12 H12C 109.5 . . ?
H12B C12 H12C 109.5 . . ?
C11 C13 H13A 109.5 . . ?
C11 C13 H13B 109.5 . . ?
H13A C13 H13B 109.5 . . ?
C11 C13 H13C 109.5 . . ?
H13A C13 H13C 109.5 . . ?
H13B C13 H13C 109.5 . . ?
C11 C14 H14A 109.5 . . ?
C11 C14 H14B 109.5 . . ?
H14A C14 H14B 109.5 . . ?
C11 C14 H14C 109.5 . . ?
H14A C14 H14C 109.5 . . ?
H14B C14 H14C 109.5 . . ?
O5 C15 O4 124.50(19) . . ?
O5 C15 C7 125.84(18) . . ?
O4 C15 C7 109.63(16) . . ?
O4 C16 H16A 109.5 . . ?
O4 C16 H16B 109.5 . . ?
H16A C16 H16B 109.5 . . ?
O4 C16 H16C 109.5 . . ?
H16A C16 H16C 109.5 . . ?
H16B C16 H16C 109.5 . . ?
O3 C17 O2 124.20(18) . . ?
O3 C17 C8 125.57(19) . . ?
O2 C17 C8 110.17(16) . . ?
O2 C18 H18A 109.5 . . ?
O2 C18 H18B 109.5 . . ?
H18A C18 H18B 109.5 . . ?
O2 C18 H18C 109.5 . . ?
H18A C18 H18C 109.5 . . ?
H18B C18 H18C 109.5 . . ?

loop_
_geom_bond_atom_site_label_1
_geom_bond_atom_site_label_2
_geom_bond_distance
_geom_bond_site_symmetry_2
_geom_bond_publ_flag
O1 C1 1.388(2) . ?
O1 C10 1.441(3) . ?
O2 C17 1.344(2) . ?
O2 C18 1.455(2) . ?
O3 C17 1.208(2) . ?
O4 C15 1.337(2) . ?
O4 C16 1.450(2) . ?
O5 C15 1.200(2) . ?
C1 C2 1.389(3) . ?
C1 C6 1.395(3) . ?
C2 C3 1.388(3) . ?
C2 H2 0.9500 . ?
C3 C4 1.402(3) . ?
C3 H3 0.9500 . ?
C4 C5 1.394(3) . ?
C4 C11 1.536(3) . ?
C5 C6 1.396(3) . ?
C5 H5 0.9500 . ?
C6 C7 1.501(3) . ?
C7 C9 1.493(3) . ?
C7 C15 1.510(3) . ?
C7 C8 1.542(3) . ?
C8 C17 1.485(3) . ?
C8 C9 1.509(3) . ?
C8 H8 1.0000 . ?
C9 C10 1.510(3) . ?
C9 H9 1.0000 . ?
C10 H10A 0.9900 . ?
C10 H10B 0.9900 . ?
C11 C13 1.525(3) . ?
C11 C12 1.527(3) . ?
C11 C14 1.530(3) . ?
C12 H12A 0.9800 . ?
C12 H12B 0.9800 . ?
C12 H12C 0.9800 . ?
C13 H13A 0.9800 . ?
C13 H13B 0.9800 . ?
C13 H13C 0.9800 . ?
C14 H14A 0.9800 . ?
C14 H14B 0.9800 . ?
C14 H14C 0.9800 . ?
C16 H16A 0.9800 . ?
C16 H16B 0.9800 . ?
C16 H16C 0.9800 . ?
C18 H18A 0.9800 . ?
C18 H18B 0.9800 . ?
C18 H18C 0.9800 . ?

loop_
_geom_hbond_atom_site_label_D
_geom_hbond_atom_site_label_H
_geom_hbond_atom_site_label_A
_geom_hbond_distance_DH
_geom_hbond_distance_HA
_geom_hbond_distance_DA
_geom_hbond_angle_DHA
_geom_hbond_site_symmetry_A
_geom_hbond_publ_flag
C16 H16B O5 0.98 2.41 3.242(3) 142.5 1_545 yes
C10 H10A O2 0.99 2.62 3.454(3) 141.7 2_565 yes

loop_
_geom_torsion_atom_site_label_1
_geom_torsion_atom_site_label_2
_geom_torsion_atom_site_label_3
_geom_torsion_atom_site_label_4
_geom_torsion
_geom_torsion_site_symmetry_1
_geom_torsion_site_symmetry_2
_geom_torsion_site_symmetry_3
_geom_torsion_site_symmetry_4
_geom_torsion_publ_flag
C10 O1 C1 C2 -147.65(18) . . . . ?
C10 O1 C1 C6 34.8(2) . . . . ?
O1 C1 C2 C3 -179.81(18) . . . . ?
C6 C1 C2 C3 -2.2(3) . . . . ?
C1 C2 C3 C4 -1.5(3) . . . . ?
C2 C3 C4 C5 3.2(3) . . . . ?
C2 C3 C4 C11 -173.52(19) . . . . ?
C3 C4 C5 C6 -1.3(3) . . . . ?
C11 C4 C5 C6 175.52(17) . . . . ?
O1 C1 C6 C5 -178.43(16) . . . . ?
C2 C1 C6 C5 4.1(3) . . . . ?
O1 C1 C6 C7 3.0(3) . . . . ?
C2 C1 C6 C7 -174.46(18) . . . . ?
C4 C5 C6 C1 -2.3(3) . . . . ?
C4 C5 C6 C7 176.16(17) . . . . ?
C1 C6 C7 C9 -18.6(3) . . . . ?
C5 C6 C7 C9 162.95(17) . . . . ?
C1 C6 C7 C15 -168.59(17) . . . . ?
C5 C6 C7 C15 12.9(3) . . . . ?
C1 C6 C7 C8 48.5(2) . . . . ?
C5 C6 C7 C8 -129.98(19) . . . . ?
C9 C7 C8 C17 -109.26(19) . . . . ?
C6 C7 C8 C17 144.47(17) . . . . ?
C15 C7 C8 C17 1.7(2) . . . . ?
C6 C7 C8 C9 -106.27(19) . . . . ?
C15 C7 C8 C9 110.93(19) . . . . ?
C6 C7 C9 C8 106.06(18) . . . . ?
C15 C7 C9 C8 -105.11(19) . . . . ?
C6 C7 C9 C10 -3.1(3) . . . . ?
C15 C7 C9 C10 145.77(19) . . . . ?
C8 C7 C9 C10 -109.1(2) . . . . ?
C17 C8 C9 C7 105.30(19) . . . . ?
C17 C8 C9 C10 -149.17(18) . . . . ?
C7 C8 C9 C10 105.5(2) . . . . ?
C1 O1 C10 C9 -55.3(2) . . . . ?
C7 C9 C10 O1 39.0(2) . . . . ?
C8 C9 C10 O1 -31.0(3) . . . . ?
C5 C4 C11 C13 -88.6(2) . . . . ?
C3 C4 C11 C13 88.1(2) . . . . ?
C5 C4 C11 C12 151.7(2) . . . . ?
C3 C4 C11 C12 -31.7(3) . . . . ?
C5 C4 C11 C14 31.0(3) . . . . ?
C3 C4 C11 C14 -152.4(2) . . . . ?
C16 O4 C15 O5 0.9(3) . . . . ?
C16 O4 C15 C7 178.74(17) . . . . ?
C9 C7 C15 O5 -47.9(3) . . . . ?
C6 C7 C15 O5 100.8(2) . . . . ?
C8 C7 C15 O5 -116.6(2) . . . . ?
C9 C7 C15 O4 134.26(18) . . . . ?
C6 C7 C15 O4 -77.0(2) . . . . ?
C8 C7 C15 O4 65.6(2) . . . . ?
C18 O2 C17 O3 -2.2(3) . . . . ?
C18 O2 C17 C8 175.35(17) . . . . ?
C9 C8 C17 O3 -16.3(3) . . . . ?
C7 C8 C17 O3 50.9(3) . . . . ?
C9 C8 C17 O2 166.16(16) . . . . ?
C7 C8 C17 O2 -126.64(17) . . . . ?
